data_1554426
loop_
_publ_author_name
'Kim, Simon J.'
'Batey, Robert A.'

_publ_section_title
;
 Enantioselective isoquinuclidine synthesis via sequential
 Diels--Alder/visible-light photoredox C--C bond cleavage: a formal
 synthesis of the indole alkaloid catharanthine
;
_journal_issue 20
_journal_name_full 'Organic Chemistry Frontiers'
_journal_page_first 2934
_journal_paper_doi 10.1039/C8QO00849C
_journal_volume 5
_journal_year 2018
_chemical_absolute_configuration ad
_chemical_formula_moiety 'C14 H13 N O3'
_chemical_formula_sum 'C14 H13 N O3'
_chemical_formula_weight 243.25
_space_group_crystal_system monoclinic
_space_group_IT_number 4
_space_group_name_Hall 'P 2yb'
_space_group_name_H-M_alt 'P 1 21 1'
_atom_sites_solution_hydrogens geom
_audit_creation_method SHELXL-2014/7
_audit_update_record
;
2018-08-09 deposited with the CCDC.
2018-09-05 downloaded from the CCDC.
;
_cell_angle_alpha 90
_cell_angle_beta 109.801(2)
_cell_angle_gamma 90
_cell_formula_units_Z 4
_cell_length_a 10.0137(6)
_cell_length_b 10.3706(6)
_cell_length_c 11.9870(7)
_cell_measurement_reflns_used 9863
_cell_measurement_temperature 150(2)
_cell_measurement_theta_max 66.90
_cell_measurement_theta_min 3.92
_cell_volume 1171.23(12)
_computing_cell_refinement APEX2
_computing_data_collection 'APEX2 (Bruker, 2014)'
_computing_data_reduction 'SAINT (Bruker, 2014)'
_computing_molecular_graphics 'PLATON (Spek, 2009)'
_computing_publication_material 'SHELXTL (Sheldrick, 2008)'
_computing_structure_refinement 'SHELXL-2014/7 (Sheldrick, 2015b)'
_computing_structure_solution 'SHELXT (Sheldrick, 2015a)'
_diffrn_ambient_temperature 150(2)
_diffrn_measured_fraction_theta_full 0.989
_diffrn_measured_fraction_theta_max 0.989
_diffrn_measurement_device_type 'Bruker Kappa APEX-DUO CCD'
_diffrn_measurement_method '\f and \w scans'
_diffrn_radiation_type CuK\a
_diffrn_radiation_wavelength 1.54178
_diffrn_reflns_av_R_equivalents 0.0404
_diffrn_reflns_av_unetI/netI 0.0343
_diffrn_reflns_Laue_measured_fraction_full 0.989
_diffrn_reflns_Laue_measured_fraction_max 0.989
_diffrn_reflns_limit_h_max 10
_diffrn_reflns_limit_h_min -11
_diffrn_reflns_limit_k_max 12
_diffrn_reflns_limit_k_min -12
_diffrn_reflns_limit_l_max 14
_diffrn_reflns_limit_l_min -14
_diffrn_reflns_number 17855
_diffrn_reflns_point_group_measured_fraction_full 0.980
_diffrn_reflns_point_group_measured_fraction_max 0.980
_diffrn_reflns_theta_full 67.219
_diffrn_reflns_theta_max 67.218
_diffrn_reflns_theta_min 3.919
_diffrn_source 'Bruker ImuS with multi-layer optics'
_exptl_absorpt_coefficient_mu 0.803
_exptl_absorpt_correction_T_max 0.7529
_exptl_absorpt_correction_T_min 0.6786
_exptl_absorpt_correction_type multi-scan
_exptl_absorpt_process_details 'SADABS (Bruker, 2014)'
_exptl_crystal_colour colourless
_exptl_crystal_density_diffrn 1.380
_exptl_crystal_description plate
_exptl_crystal_F_000 512
_exptl_crystal_size_max 0.260
_exptl_crystal_size_mid 0.240
_exptl_crystal_size_min 0.090
_refine_diff_density_max 0.161
_refine_diff_density_min -0.253
_refine_diff_density_rms 0.052
_refine_ls_abs_structure_details
; 
 Flack x determined using 1877 quotients [(I+)-(I-)]/[(I+)+(I-)] 
 (Parsons, Flack and Wagner, Acta Cryst. B69 (2013) 249-259). 
;
_refine_ls_abs_structure_Flack 0.08(4)
_refine_ls_extinction_method none
_refine_ls_goodness_of_fit_ref 1.090
_refine_ls_hydrogen_treatment constr
_refine_ls_matrix_type full
_refine_ls_number_parameters 325
_refine_ls_number_reflns 4105
_refine_ls_number_restraints 1
_refine_ls_restrained_S_all 1.090
_refine_ls_R_factor_all 0.0278
_refine_ls_R_factor_gt 0.0276
_refine_ls_shift/su_max 0.000
_refine_ls_shift/su_mean 0.000
_refine_ls_structure_factor_coef Fsqd
_refine_ls_weighting_details 'w=1/[\s^2^(Fo^2^)+(0.0332P)^2^+0.1714P] where P=(Fo^2^+2Fc^2^)/3'
_refine_ls_weighting_scheme calc
_refine_ls_wR_factor_gt 0.0695
_refine_ls_wR_factor_ref 0.0697
_reflns_Friedel_coverage 0.869
_reflns_Friedel_fraction_full 0.971
_reflns_Friedel_fraction_max 0.970
_reflns_number_gt 4066
_reflns_number_total 4105
_reflns_threshold_expression 'I > 2\s(I)'
_cod_data_source_file c8qo00849c2.cif
_cod_data_source_block d16137_a
_cod_original_sg_symbol_H-M 'P 21'
_cod_database_code 1554426
_shelx_shelxl_version_number 2014/7
_shelx_space_group_comment
; 
The symmetry employed for this shelxl refinement is uniquely defined 
by the following loop, which should always be used as a source of 
symmetry information in preference to the above space-group names. 
They are only intended as comments. 
;
_shelx_estimated_absorpt_t_min 0.818
_shelx_estimated_absorpt_t_max 0.931

loop_
_space_group_symop_operation_xyz
'x, y, z'
'-x, y+1/2, -z'

loop_
_atom_site_label
_atom_site_type_symbol
_atom_site_fract_x
_atom_site_fract_y
_atom_site_fract_z
_atom_site_U_iso_or_equiv
_atom_site_adp_type
_atom_site_occupancy
_atom_site_site_symmetry_order
_atom_site_calc_flag
_atom_site_refinement_flags_posn
_atom_site_refinement_flags_adp
O1A O 0.47167(17) 0.09698(17) 0.11094(14) 0.0384(4) Uani 1 1 d . .
O2A O 0.42195(15) 0.29366(14) 0.41828(13) 0.0327(3) Uani 1 1 d . .
O3A O 0.18105(14) 0.28762(13) 0.36748(11) 0.0259(3) Uani 1 1 d . .
N1A N 0.28914(16) 0.13855(16) 0.29596(13) 0.0219(3) Uani 1 1 d . .
C1A C 0.3898(2) 0.05695(17) 0.15656(17) 0.0235(4) Uani 1 1 d . .
C2A C 0.4129(2) 0.06642(19) 0.28914(16) 0.0257(4) Uani 1 1 d . .
H2AA H 0.5046 0.1095 0.3343 0.031 Uiso 1 1 calc R U
C3A C 0.4052(3) -0.0699(2) 0.33116(18) 0.0373(5) Uani 1 1 d . .
H3AA H 0.4804 -0.1100 0.3922 0.045 Uiso 1 1 calc R U
C4A C 0.2833(3) -0.1276(2) 0.27444(18) 0.0387(6) Uani 1 1 d . .
H4AA H 0.2635 -0.2135 0.2917 0.046 Uiso 1 1 calc R U
C5A C 0.1784(2) -0.0475(2) 0.18077(17) 0.0287(4) Uani 1 1 d . .
H5AA H 0.0884 -0.0960 0.1414 0.034 Uiso 1 1 calc R U
C6A C 0.2506(2) -0.00839(19) 0.09093(16) 0.0249(4) Uani 1 1 d . .
H6AA H 0.2677 -0.0858 0.0493 0.030 Uiso 1 1 calc R U
H6AB H 0.1885 0.0511 0.0312 0.030 Uiso 1 1 calc R U
C7A C 0.1510(2) 0.0756(2) 0.24076(17) 0.0265(4) Uani 1 1 d . .
H7AA H 0.0855 0.1335 0.1814 0.032 Uiso 1 1 calc R U
H7AB H 0.1079 0.0540 0.3015 0.032 Uiso 1 1 calc R U
C8A C 0.3087(2) 0.24386(19) 0.36534(15) 0.0217(4) Uani 1 1 d . .
C9A C 0.1821(2) 0.39282(19) 0.44171(16) 0.0237(4) Uani 1 1 d . .
C10A C 0.2278(2) 0.5137(2) 0.42235(17) 0.0282(4) Uani 1 1 d . .
H10A H 0.2647 0.5274 0.3600 0.034 Uiso 1 1 calc R U
C11A C 0.2189(2) 0.6145(2) 0.49509(18) 0.0340(5) Uani 1 1 d . .
H11A H 0.2495 0.6982 0.4823 0.041 Uiso 1 1 calc R U
C12A C 0.1658(2) 0.5944(2) 0.58631(18) 0.0339(5) Uani 1 1 d . .
H12A H 0.1604 0.6639 0.6362 0.041 Uiso 1 1 calc R U
C13A C 0.1205(3) 0.4725(2) 0.60452(18) 0.0325(5) Uani 1 1 d . .
H13A H 0.0843 0.4586 0.6672 0.039 Uiso 1 1 calc R U
C14A C 0.1278(2) 0.3708(2) 0.53187(17) 0.0274(4) Uani 1 1 d . .
H14A H 0.0960 0.2873 0.5438 0.033 Uiso 1 1 calc R U
O1B O 0.83370(19) 0.35340(16) 0.20450(15) 0.0418(4) Uani 1 1 d . .
O2B O 0.92392(14) 0.74524(14) 0.20299(11) 0.0255(3) Uani 1 1 d . .
O3B O 0.70579(14) 0.82807(13) 0.10209(12) 0.0259(3) Uani 1 1 d . .
N1B N 0.72261(16) 0.65666(15) 0.21807(14) 0.0219(3) Uani 1 1 d . .
C1B C 0.7524(2) 0.42916(19) 0.22378(17) 0.0270(4) Uani 1 1 d . .
C2B C 0.7995(2) 0.55121(18) 0.29767(15) 0.0231(4) Uani 1 1 d . .
H2BA H 0.9048 0.5633 0.3259 0.028 Uiso 1 1 calc R U
C3B C 0.7423(2) 0.5390(2) 0.39828(16) 0.0286(4) Uani 1 1 d . .
H3BA H 0.8011 0.5406 0.4793 0.034 Uiso 1 1 calc R U
C4B C 0.6029(2) 0.5260(2) 0.36392(17) 0.0317(5) Uani 1 1 d . .
H4BA H 0.5529 0.5171 0.4181 0.038 Uiso 1 1 calc R U
C5B C 0.5300(2) 0.5265(2) 0.23088(17) 0.0276(4) Uani 1 1 d . .
H5BA H 0.4250 0.5165 0.2096 0.033 Uiso 1 1 calc R U
C6B C 0.5927(2) 0.4167(2) 0.17841(19) 0.0342(5) Uani 1 1 d . .
H6BA H 0.5646 0.3324 0.2022 0.041 Uiso 1 1 calc R U
H6BB H 0.5564 0.4218 0.0908 0.041 Uiso 1 1 calc R U
C7B C 0.5669(2) 0.6540(2) 0.18306(17) 0.0254(4) Uani 1 1 d . .
H7BA H 0.5229 0.6577 0.0957 0.030 Uiso 1 1 calc R U
H7BB H 0.5326 0.7282 0.2178 0.030 Uiso 1 1 calc R U
C8B C 0.7958(2) 0.74148(18) 0.17718(15) 0.0203(4) Uani 1 1 d . .
C9B C 0.76796(19) 0.91197(18) 0.04229(16) 0.0212(4) Uani 1 1 d . .
C10B C 0.8223(2) 0.86454(19) -0.04170(16) 0.0251(4) Uani 1 1 d . .
H10B H 0.8202 0.7746 -0.0574 0.030 Uiso 1 1 calc R U
C11B C 0.8794(2) 0.9491(2) -0.10224(17) 0.0275(4) Uani 1 1 d . .
H11B H 0.9179 0.9173 -0.1593 0.033 Uiso 1 1 calc R U
C12B C 0.8808(2) 1.0803(2) -0.08007(17) 0.0286(4) Uani 1 1 d . .
H12B H 0.9203 1.1384 -0.1217 0.034 Uiso 1 1 calc R U
C13B C 0.8246(2) 1.12636(19) 0.00275(17) 0.0275(4) Uani 1 1 d . .
H13B H 0.8247 1.2164 0.0172 0.033 Uiso 1 1 calc R U
C14B C 0.7677(2) 1.04209(19) 0.06532(15) 0.0233(4) Uani 1 1 d . .
H14B H 0.7297 1.0737 0.1226 0.028 Uiso 1 1 calc R U

loop_
_atom_site_aniso_label
_atom_site_aniso_U_11
_atom_site_aniso_U_22
_atom_site_aniso_U_33
_atom_site_aniso_U_23
_atom_site_aniso_U_13
_atom_site_aniso_U_12
O1A 0.0365(9) 0.0427(9) 0.0451(9) -0.0053(7) 0.0257(7) -0.0065(7)
O2A 0.0228(7) 0.0349(8) 0.0378(7) -0.0158(6) 0.0067(6) -0.0060(6)
O3A 0.0222(6) 0.0304(7) 0.0250(6) -0.0077(5) 0.0079(5) 0.0000(6)
N1A 0.0176(8) 0.0263(8) 0.0213(7) -0.0068(6) 0.0060(6) -0.0027(6)
C1A 0.0269(10) 0.0184(9) 0.0273(9) -0.0016(7) 0.0119(8) 0.0023(8)
C2A 0.0201(9) 0.0308(11) 0.0247(9) -0.0078(8) 0.0053(7) 0.0020(8)
C3A 0.0544(15) 0.0336(12) 0.0194(9) 0.0042(8) 0.0065(9) 0.0148(11)
C4A 0.0689(17) 0.0230(10) 0.0267(10) 0.0030(8) 0.0192(11) -0.0047(11)
C5A 0.0368(12) 0.0269(10) 0.0237(9) -0.0061(8) 0.0120(8) -0.0130(9)
C6A 0.0328(11) 0.0237(9) 0.0177(8) -0.0016(7) 0.0079(8) -0.0040(8)
C7A 0.0222(9) 0.0337(11) 0.0235(9) -0.0062(8) 0.0076(7) -0.0097(8)
C8A 0.0227(9) 0.0244(9) 0.0181(8) -0.0022(7) 0.0070(7) -0.0003(8)
C9A 0.0223(9) 0.0270(10) 0.0193(8) -0.0015(7) 0.0038(7) 0.0063(8)
C10A 0.0311(10) 0.0317(11) 0.0221(9) 0.0014(8) 0.0096(8) 0.0013(9)
C11A 0.0409(12) 0.0263(11) 0.0312(10) 0.0014(8) 0.0074(9) 0.0032(9)
C12A 0.0421(12) 0.0314(11) 0.0256(10) -0.0049(8) 0.0081(9) 0.0115(10)
C13A 0.0380(12) 0.0382(12) 0.0247(9) 0.0034(8) 0.0152(9) 0.0126(10)
C14A 0.0297(11) 0.0275(10) 0.0266(9) 0.0035(8) 0.0115(8) 0.0058(8)
O1B 0.0504(10) 0.0325(8) 0.0455(9) -0.0010(7) 0.0201(8) 0.0097(7)
O2B 0.0201(7) 0.0281(7) 0.0300(7) 0.0050(6) 0.0107(5) -0.0002(5)
O3B 0.0215(7) 0.0257(7) 0.0329(7) 0.0101(6) 0.0122(5) 0.0017(5)
N1B 0.0194(8) 0.0215(8) 0.0250(8) 0.0049(6) 0.0076(6) -0.0009(6)
C1B 0.0360(11) 0.0229(10) 0.0233(9) 0.0057(8) 0.0119(8) 0.0018(9)
C2B 0.0230(9) 0.0224(9) 0.0220(8) 0.0041(7) 0.0052(7) 0.0000(7)
C3B 0.0334(11) 0.0318(10) 0.0198(8) 0.0018(8) 0.0076(8) -0.0062(9)
C4B 0.0378(12) 0.0368(12) 0.0249(10) 0.0033(9) 0.0164(9) -0.0068(9)
C5B 0.0237(10) 0.0327(11) 0.0262(9) 0.0018(8) 0.0083(8) -0.0088(9)
C6B 0.0406(13) 0.0269(11) 0.0324(11) -0.0041(8) 0.0089(9) -0.0097(9)
C7B 0.0190(9) 0.0293(10) 0.0284(9) 0.0037(8) 0.0089(7) -0.0009(8)
C8B 0.0227(9) 0.0194(9) 0.0196(8) -0.0006(7) 0.0083(7) 0.0007(7)
C9B 0.0187(9) 0.0228(9) 0.0205(8) 0.0039(7) 0.0046(7) -0.0006(7)
C10B 0.0264(10) 0.0236(10) 0.0242(9) -0.0019(7) 0.0071(7) 0.0003(8)
C11B 0.0242(10) 0.0394(11) 0.0188(8) 0.0022(8) 0.0071(7) 0.0016(8)
C12B 0.0227(10) 0.0337(11) 0.0260(9) 0.0121(8) 0.0035(8) -0.0030(8)
C13B 0.0262(10) 0.0200(9) 0.0307(9) 0.0044(8) 0.0026(8) 0.0003(8)
C14B 0.0239(9) 0.0237(9) 0.0206(8) 0.0010(7) 0.0053(7) 0.0048(8)

loop_
_atom_type_symbol
_atom_type_description
_atom_type_scat_dispersion_real
_atom_type_scat_dispersion_imag
_atom_type_scat_source
C C 0.0181 0.0091 'International Tables Vol C Tables 4.2.6.8 and 6.1.1.4'
H H 0.0000 0.0000 'International Tables Vol C Tables 4.2.6.8 and 6.1.1.4'
N N 0.0311 0.0180 'International Tables Vol C Tables 4.2.6.8 and 6.1.1.4'
O O 0.0492 0.0322 'International Tables Vol C Tables 4.2.6.8 and 6.1.1.4'

loop_
_geom_angle_atom_site_label_1
_geom_angle_atom_site_label_2
_geom_angle_atom_site_label_3
_geom_angle
C8A O3A C9A 117.62(14)
C8A N1A C7A 123.81(16)
C8A N1A C2A 119.82(15)
C7A N1A C2A 115.52(16)
O1A C1A C6A 124.69(18)
O1A C1A C2A 124.32(18)
C6A C1A C2A 110.99(16)
N1A C2A C3A 108.53(17)
N1A C2A C1A 104.86(15)
C3A C2A C1A 106.22(15)
N1A C2A H2AA 112.3
C3A C2A H2AA 112.3
C1A C2A H2AA 112.3
C4A C3A C2A 113.25(19)
C4A C3A H3AA 123.4
C2A C3A H3AA 123.4
C3A C4A C5A 115.1(2)
C3A C4A H4AA 122.5
C5A C4A H4AA 122.5
C4A C5A C7A 107.51(17)
C4A C5A C6A 107.03(19)
C7A C5A C6A 108.01(16)
C4A C5A H5AA 111.4
C7A C5A H5AA 111.4
C6A C5A H5AA 111.4
C1A C6A C5A 108.85(15)
C1A C6A H6AA 109.9
C5A C6A H6AA 109.9
C1A C6A H6AB 109.9
C5A C6A H6AB 109.9
H6AA C6A H6AB 108.3
N1A C7A C5A 106.87(17)
N1A C7A H7AA 110.3
C5A C7A H7AA 110.3
N1A C7A H7AB 110.3
C5A C7A H7AB 110.3
H7AA C7A H7AB 108.6
O2A C8A N1A 125.70(18)
O2A C8A O3A 124.40(17)
N1A C8A O3A 109.90(15)
C10A C9A C14A 121.41(18)
C10A C9A O3A 122.03(17)
C14A C9A O3A 116.47(18)
C9A C10A C11A 118.99(19)
C9A C10A H10A 120.5
C11A C10A H10A 120.5
C10A C11A C12A 120.5(2)
C10A C11A H11A 119.7
C12A C11A H11A 119.7
C11A C12A C13A 119.7(2)
C11A C12A H12A 120.1
C13A C12A H12A 120.1
C12A C13A C14A 120.4(2)
C12A C13A H13A 119.8
C14A C13A H13A 119.8
C9A C14A C13A 118.9(2)
C9A C14A H14A 120.5
C13A C14A H14A 120.5
C8B O3B C9B 115.83(14)
C8B N1B C7B 124.48(16)
C8B N1B C2B 119.37(15)
C7B N1B C2B 116.01(15)
O1B C1B C6B 125.1(2)
O1B C1B C2B 123.7(2)
C6B C1B C2B 111.20(18)
N1B C2B C3B 108.76(16)
N1B C2B C1B 104.31(14)
C3B C2B C1B 105.60(16)
N1B C2B H2BA 112.5
C3B C2B H2BA 112.5
C1B C2B H2BA 112.5
C4B C3B C2B 114.02(17)
C4B C3B H3BA 123.0
C2B C3B H3BA 123.0
C3B C4B C5B 114.22(18)
C3B C4B H4BA 122.9
C5B C4B H4BA 122.9
C4B C5B C6B 108.13(18)
C4B C5B C7B 107.76(16)
C6B C5B C7B 107.59(16)
C4B C5B H5BA 111.1
C6B C5B H5BA 111.1
C7B C5B H5BA 111.1
C1B C6B C5B 108.64(17)
C1B C6B H6BA 110.0
C5B C6B H6BA 110.0
C1B C6B H6BB 110.0
C5B C6B H6BB 110.0
H6BA C6B H6BB 108.3
N1B C7B C5B 105.99(15)
N1B C7B H7BA 110.5
C5B C7B H7BA 110.5
N1B C7B H7BB 110.5
C5B C7B H7BB 110.5
H7BA C7B H7BB 108.7
O2B C8B N1B 126.14(17)
O2B C8B O3B 123.31(16)
N1B C8B O3B 110.54(15)
C14B C9B C10B 121.37(18)
C14B C9B O3B 118.36(17)
C10B C9B O3B 120.21(17)
C11B C10B C9B 119.41(19)
C11B C10B H10B 120.3
C9B C10B H10B 120.3
C10B C11B C12B 120.1(2)
C10B C11B H11B 119.9
C12B C11B H11B 119.9
C13B C12B C11B 119.83(19)
C13B C12B H12B 120.1
C11B C12B H12B 120.1
C12B C13B C14B 120.67(19)
C12B C13B H13B 119.7
C14B C13B H13B 119.7
C9B C14B C13B 118.56(18)
C9B C14B H14B 120.7
C13B C14B H14B 120.7

loop_
_geom_bond_atom_site_label_1
_geom_bond_atom_site_label_2
_geom_bond_distance
O1A C1A 1.203(3)
O2A C8A 1.212(2)
O3A C8A 1.364(2)
O3A C9A 1.406(2)
N1A C8A 1.346(2)
N1A C7A 1.469(2)
N1A C2A 1.473(3)
C1A C6A 1.509(3)
C1A C2A 1.530(3)
C2A C3A 1.511(3)
C2A H2AA 1.0000
C3A C4A 1.322(4)
C3A H3AA 0.9500
C4A C5A 1.502(3)
C4A H4AA 0.9500
C5A C7A 1.535(3)
C5A C6A 1.541(3)
C5A H5AA 1.0000
C6A H6AA 0.9900
C6A H6AB 0.9900
C7A H7AA 0.9900
C7A H7AB 0.9900
C9A C10A 1.380(3)
C9A C14A 1.384(3)
C10A C11A 1.384(3)
C10A H10A 0.9500
C11A C12A 1.384(3)
C11A H11A 0.9500
C12A C13A 1.384(3)
C12A H12A 0.9500
C13A C14A 1.385(3)
C13A H13A 0.9500
C14A H14A 0.9500
O1B C1B 1.209(3)
O2B C8B 1.214(2)
O3B C8B 1.371(2)
O3B C9B 1.400(2)
N1B C8B 1.340(2)
N1B C7B 1.471(2)
N1B C2B 1.484(2)
C1B C6B 1.510(3)
C1B C2B 1.525(3)
C2B C3B 1.506(3)
C2B H2BA 1.0000
C3B C4B 1.321(3)
C3B H3BA 0.9500
C4B C5B 1.512(3)
C4B H4BA 0.9500
C5B C6B 1.534(3)
C5B C7B 1.536(3)
C5B H5BA 1.0000
C6B H6BA 0.9900
C6B H6BB 0.9900
C7B H7BA 0.9900
C7B H7BB 0.9900
C9B C14B 1.378(3)
C9B C10B 1.387(3)
C10B C11B 1.380(3)
C10B H10B 0.9500
C11B C12B 1.385(3)
C11B H11B 0.9500
C12B C13B 1.382(3)
C12B H12B 0.9500
C13B C14B 1.393(3)
C13B H13B 0.9500
C14B H14B 0.9500

loop_
_geom_torsion_atom_site_label_1
_geom_torsion_atom_site_label_2
_geom_torsion_atom_site_label_3
_geom_torsion_atom_site_label_4
_geom_torsion
C8A N1A C2A C3A 119.74(18)
C7A N1A C2A C3A -50.1(2)
C8A N1A C2A C1A -127.08(17)
C7A N1A C2A C1A 63.1(2)
O1A C1A C2A N1A 121.8(2)
C6A C1A C2A N1A -57.8(2)
O1A C1A C2A C3A -123.4(2)
C6A C1A C2A C3A 57.0(2)
N1A C2A C3A C4A 53.8(2)
C1A C2A C3A C4A -58.4(2)
C2A C3A C4A C5A 0.1(3)
C3A C4A C5A C7A -57.4(3)
C3A C4A C5A C6A 58.4(3)
O1A C1A C6A C5A 178.98(19)
C2A C1A C6A C5A -1.4(2)
C4A C5A C6A C1A -54.6(2)
C7A C5A C6A C1A 60.9(2)
C8A N1A C7A C5A -174.19(17)
C2A N1A C7A C5A -4.8(2)
C4A C5A C7A N1A 57.4(2)
C6A C5A C7A N1A -57.8(2)
C7A N1A C8A O2A 175.11(19)
C2A N1A C8A O2A 6.2(3)
C7A N1A C8A O3A -5.1(2)
C2A N1A C8A O3A -174.02(15)
C9A O3A C8A O2A -4.0(3)
C9A O3A C8A N1A 176.19(15)
C8A O3A C9A C10A 65.4(2)
C8A O3A C9A C14A -117.96(19)
C14A C9A C10A C11A 0.1(3)
O3A C9A C10A C11A 176.56(18)
C9A C10A C11A C12A 0.4(3)
C10A C11A C12A C13A -0.3(3)
C11A C12A C13A C14A -0.2(3)
C10A C9A C14A C13A -0.6(3)
O3A C9A C14A C13A -177.22(17)
C12A C13A C14A C9A 0.6(3)
C8B N1B C2B C3B 136.06(17)
C7B N1B C2B C3B -48.1(2)
C8B N1B C2B C1B -111.62(18)
C7B N1B C2B C1B 64.2(2)
O1B C1B C2B N1B 124.4(2)
C6B C1B C2B N1B -55.37(19)
O1B C1B C2B C3B -121.0(2)
C6B C1B C2B C3B 59.2(2)
N1B C2B C3B C4B 53.1(2)
C1B C2B C3B C4B -58.4(2)
C2B C3B C4B C5B -0.2(3)
C3B C4B C5B C6B 58.0(3)
C3B C4B C5B C7B -58.1(3)
O1B C1B C6B C5B 175.50(19)
C2B C1B C6B C5B -4.8(2)
C4B C5B C6B C1B -52.1(2)
C7B C5B C6B C1B 64.0(2)
C8B N1B C7B C5B 168.66(17)
C2B N1B C7B C5B -6.9(2)
C4B C5B C7B N1B 59.0(2)
C6B C5B C7B N1B -57.37(19)
C7B N1B C8B O2B -178.95(18)
C2B N1B C8B O2B -3.5(3)
C7B N1B C8B O3B 2.3(2)
C2B N1B C8B O3B 177.80(15)
C9B O3B C8B O2B 8.7(2)
C9B O3B C8B N1B -172.50(15)
C8B O3B C9B C14B -116.10(18)
C8B O3B C9B C10B 66.7(2)
C14B C9B C10B C11B 1.0(3)
O3B C9B C10B C11B 178.11(17)
C9B C10B C11B C12B -0.7(3)
C10B C11B C12B C13B -0.1(3)
C11B C12B C13B C14B 0.7(3)
C10B C9B C14B C13B -0.4(3)
O3B C9B C14B C13B -177.58(15)
C12B C13B C14B C9B -0.4(3)
